data_2205387
loop_
_publ_author_name
'Yu, Fengli'
'Dong, Shuli'
'Zhou, Jin'
'Wang, Aichen'
'Sun, Hongjian'
'Li, Xiaoyan'

_publ_section_title
<i>mer</i>-(2-Formylatocyclohexen-1-olato-\k^2^<i>C</i>^2^,<i>O</i>^1^)iodotris(trimethylphosphine-\k<i>P</i>)cobalt(III)
_journal_issue 3
_journal_name_full 'Acta Crystallographica Section E'
_journal_page_first m467
_journal_page_last m468
_journal_paper_doi 10.1107/S1600536805003144
_journal_volume 61
_journal_year 2005
_chemical_formula_iupac '[Co I (C7 H8 O2) (C3 H9 P1)3]'
_chemical_formula_moiety 'C16 H35 Co I O2 P3'
_chemical_formula_sum 'C16 H35 Co I O2 P3'
_chemical_formula_weight 538.18
_chemical_name_systematic
;mer-(2-Formylatocyclohexen-1-olato-\k^2^C^2^,O^1^)iodotris(trimethylphosphine-
\kP)cobalt(III)
;
_space_group_IT_number 19
_symmetry_cell_setting orthorhombic
_symmetry_space_group_name_Hall 'P 2ac 2ab'
_symmetry_space_group_name_H-M 'P 21 21 21'
_atom_sites_solution_hydrogens geom
_atom_sites_solution_primary direct
_atom_sites_solution_secondary difmap
_audit_creation_method SHELXL-97
_cell_angle_alpha 90.00
_cell_angle_beta 90.00
_cell_angle_gamma 90.00
_cell_formula_units_Z 4
_cell_length_a 10.184(2)
_cell_length_b 12.182(2)
_cell_length_c 18.987(3)
_cell_measurement_reflns_used 3854
_cell_measurement_temperature 293(2)
_cell_measurement_theta_max 24.32
_cell_measurement_theta_min 2.15
_cell_volume 2355.6(7)
_computing_cell_refinement SMART
_computing_data_collection 'SMART (Bruker, 1997)'
_computing_data_reduction 'SAINT (Bruker, 1997)'
_computing_molecular_graphics 'SHELXTL (Sheldrick, 2001)'
_computing_publication_material SHELXTL
_computing_structure_refinement 'SHELXL97 (Sheldrick, 1997)'
_computing_structure_solution 'SHELXS97 (Sheldrick, 1997)'
_diffrn_ambient_temperature 293(2)
_diffrn_measured_fraction_theta_full 0.999
_diffrn_measured_fraction_theta_max 0.999
_diffrn_measurement_device_type 'Bruker SMART CCD area-detector'
_diffrn_measurement_method '\f and \w'
_diffrn_radiation_monochromator graphite
_diffrn_radiation_source 'fine-focus sealed tube'
_diffrn_radiation_type MoK\a
_diffrn_radiation_wavelength 0.71073
_diffrn_reflns_av_R_equivalents 0.0537
_diffrn_reflns_av_sigmaI/netI 0.0722
_diffrn_reflns_limit_h_max 12
_diffrn_reflns_limit_h_min -5
_diffrn_reflns_limit_k_max 15
_diffrn_reflns_limit_k_min -15
_diffrn_reflns_limit_l_max 23
_diffrn_reflns_limit_l_min -23
_diffrn_reflns_number 13537
_diffrn_reflns_theta_full 26.38
_diffrn_reflns_theta_max 26.38
_diffrn_reflns_theta_min 2.15
_diffrn_standards_decay_% 0
_diffrn_standards_interval_count 0
_diffrn_standards_interval_time 0
_diffrn_standards_number 0
_exptl_absorpt_coefficient_mu 2.248
_exptl_absorpt_correction_T_max 0.698
_exptl_absorpt_correction_T_min 0.546
_exptl_absorpt_correction_type multi-scan
_exptl_absorpt_process_details '(SADABS; Sheldrick, 1996)'
_exptl_crystal_colour yellow
_exptl_crystal_density_diffrn 1.518
_exptl_crystal_density_method 'not measured'
_exptl_crystal_description block
_exptl_crystal_F_000 1088
_exptl_crystal_size_max 0.26
_exptl_crystal_size_mid 0.18
_exptl_crystal_size_min 0.16
_refine_diff_density_max 1.005
_refine_diff_density_min -1.198
_refine_ls_abs_structure_details 'Flack (1983), 2071 Friedel pairs'
_refine_ls_abs_structure_Flack -0.08(4)
_refine_ls_extinction_method none
_refine_ls_goodness_of_fit_ref 1.081
_refine_ls_hydrogen_treatment constr
_refine_ls_matrix_type full
_refine_ls_number_parameters 221
_refine_ls_number_reflns 4800
_refine_ls_number_restraints 18
_refine_ls_restrained_S_all 1.079
_refine_ls_R_factor_all 0.0892
_refine_ls_R_factor_gt 0.0526
_refine_ls_shift/su_max 0.001
_refine_ls_shift/su_mean 0.000
_refine_ls_structure_factor_coef Fsqd
_refine_ls_weighting_details 'calc  w= 1/[\s^2^(Fo^2^)+(0.0646P)^2^+5.7779P] where P = (Fo^2^+2Fc^2^)/3'
_refine_ls_weighting_scheme calc
_refine_ls_wR_factor_gt 0.1336
_refine_ls_wR_factor_ref 0.1517
_reflns_number_gt 3421
_reflns_number_total 4800
_reflns_threshold_expression I>2\s(I)
_cod_data_source_file ww6351.cif
_cod_data_source_block I
_cod_depositor_comments
;
The following automatic conversions were performed:
'_symmetry_cell_setting' value 'Orthorhombic' changed to 'orthorhombic'
according to '/home/saulius/struct/CIF-dictionaries/cif_core.dic'
dictionary named 'cif_core.dic' version 2.4.1 from 2010-06-29.

Automatic conversion script
Id: cif_fix_enum 1527 2010-12-29 10:47:43Z saulius 

The following automatic conversions were performed:

'_symmetry_cell_setting' value 'Orthorhombic' changed to
'orthorhombic' according to
/home/saulius/struct/CIF-dictionaries/cif_core.dic dictionary named
'cif_core.dic' version 2.4.1 from 2010-06-29.

Automatic conversion script
Id: cif_fix_values 1715 2011-07-08 13:25:40Z adriana 
;
_cod_original_cell_volume 2355.5(7)
_cod_database_code 2205387
_cod_database_fobs_code 2205387

loop_
_symmetry_equiv_pos_as_xyz
'x, y, z'
'-x+1/2, -y, z+1/2'
'-x, y+1/2, -z+1/2'
'x+1/2, -y+1/2, -z'

loop_
_atom_site_label
_atom_site_fract_x
_atom_site_fract_y
_atom_site_fract_z
_atom_site_U_iso_or_equiv
_atom_site_adp_type
_atom_site_calc_flag
_atom_site_refinement_flags
_atom_site_occupancy
_atom_site_disorder_assembly
_atom_site_disorder_group
_atom_site_type_symbol
Co1 0.85832(9) 0.99821(8) 0.89262(6) 0.0234(2) Uani d . 1 A . Co
I1 1.08968(7) 1.10891(6) 0.89065(4) 0.0545(2) Uani d . 1 . . I
P1 0.7792(2) 1.1193(2) 0.97253(12) 0.0339(5) Uani d . 1 . . P
P2 0.9182(3) 0.8744(2) 0.97259(13) 0.0383(6) Uani d . 1 . . P
P3 0.9340(3) 0.9015(2) 0.79975(13) 0.0421(6) Uani d . 1 . . P
O1 0.7940(5) 1.1022(5) 0.8223(3) 0.0284(13) Uani d . 1 A . O
O2 0.6452(7) 0.8515(5) 0.9138(3) 0.0463(17) Uani d . 1 A . O
C1 0.6739(7) 1.0808(7) 0.8052(4) 0.032(2) Uani d D 1 . . C
C6 0.6100(6) 0.9936(7) 0.8328(4) 0.0312(19) Uani d D 1 A . C
C2 0.6114(17) 1.154(2) 0.7510(14) 0.047(3) Uani d PD 0.567(16) A 1 C
H2A 0.6520 1.1410 0.7056 0.056 Uiso calc PR 0.567(16) A 1 H
H2B 0.6273 1.2303 0.7636 0.056 Uiso calc PR 0.567(16) A 1 H
C3 0.4651(13) 1.1355(16) 0.7450(10) 0.056(6) Uani d PD 0.567(16) A 1 C
H3A 0.4329 1.1700 0.7023 0.067 Uiso calc PR 0.567(16) A 1 H
H3B 0.4212 1.1696 0.7847 0.067 Uiso calc PR 0.567(16) A 1 H
C4 0.4322(18) 1.0139(17) 0.7434(10) 0.072(7) Uani d PD 0.567(16) A 1 C
H4A 0.4786 0.9790 0.7048 0.086 Uiso calc PR 0.567(16) A 1 H
H4B 0.3388 1.0045 0.7357 0.086 Uiso calc PR 0.567(16) A 1 H
C5 0.4713(16) 0.960(2) 0.8127(14) 0.048(3) Uani d PD 0.567(16) A 1 C
H5A 0.4106 0.9819 0.8494 0.058 Uiso calc PR 0.567(16) A 1 H
H5B 0.4668 0.8808 0.8079 0.058 Uiso calc PR 0.567(16) A 1 H
C2' 0.615(3) 1.156(2) 0.7502(18) 0.047(3) Uani d PD 0.433(16) A 2 C
H2'A 0.6796 1.1712 0.7140 0.056 Uiso calc PR 0.433(16) A 2 H
H2'B 0.5904 1.2252 0.7719 0.056 Uiso calc PR 0.433(16) A 2 H
C3' 0.4944(17) 1.103(3) 0.7171(9) 0.056(6) Uani d PD 0.433(16) A 2 C
H3'A 0.4481 1.1566 0.6887 0.067 Uiso calc PR 0.433(16) A 2 H
H3'B 0.5214 1.0432 0.6866 0.067 Uiso calc PR 0.433(16) A 2 H
C4' 0.4037(14) 1.059(3) 0.7742(12) 0.072(7) Uani d PD 0.433(16) A 2 C
H4'A 0.3812 1.1185 0.8063 0.086 Uiso calc PR 0.433(16) A 2 H
H4'B 0.3231 1.0329 0.7529 0.086 Uiso calc PR 0.433(16) A 2 H
C5' 0.4683(17) 0.967(3) 0.815(2) 0.048(3) Uani d PD 0.433(16) A 2 C
H5'A 0.4654 0.9004 0.7870 0.058 Uiso calc PR 0.433(16) A 2 H
H5'B 0.4197 0.9541 0.8581 0.058 Uiso calc PR 0.433(16) A 2 H
C7 0.6851(8) 0.9314(6) 0.8837(5) 0.0289(18) Uani d . 1 . . C
C8 0.8742(11) 1.1510(9) 1.0509(5) 0.055(3) Uani d . 1 . . C
H8A 0.8275 1.2035 1.0790 0.082 Uiso calc R 1 . . H
H8B 0.9576 1.1812 1.0373 0.082 Uiso calc R 1 . . H
H8C 0.8879 1.0852 1.0776 0.082 Uiso calc R 1 . . H
C9 0.7629(12) 1.2548(8) 0.9342(6) 0.057(3) Uani d . 1 . . C
H9A 0.7293 1.3047 0.9689 0.086 Uiso calc R 1 . . H
H9B 0.7035 1.2517 0.8950 0.086 Uiso calc R 1 . . H
H9C 0.8472 1.2799 0.9183 0.086 Uiso calc R 1 . . H
C10 0.6167(11) 1.0944(9) 1.0075(5) 0.055(3) Uani d . 1 . . C
H10A 0.5946 1.1510 1.0406 0.082 Uiso calc R 1 . . H
H10B 0.6151 1.0244 1.0308 0.082 Uiso calc R 1 . . H
H10C 0.5540 1.0944 0.9697 0.082 Uiso calc R 1 . . H
C11 0.8138(11) 0.8581(9) 1.0501(5) 0.053(3) Uani d . 1 . . C
H11A 0.8501 0.8026 1.0803 0.079 Uiso calc R 1 . . H
H11B 0.7272 0.8366 1.0356 0.079 Uiso calc R 1 . . H
H11C 0.8092 0.9264 1.0752 0.079 Uiso calc R 1 . . H
C12 1.0790(11) 0.8917(10) 1.0112(6) 0.063(3) Uani d . 1 . . C
H12A 1.0945 0.8342 1.0447 0.095 Uiso calc R 1 . . H
H12B 1.0835 0.9615 1.0344 0.095 Uiso calc R 1 . . H
H12C 1.1444 0.8885 0.9748 0.095 Uiso calc R 1 . . H
C13 0.9208(12) 0.7280(8) 0.9473(6) 0.061(3) Uani d . 1 . . C
H13A 0.9484 0.6845 0.9868 0.092 Uiso calc R 1 . . H
H13B 0.9809 0.7177 0.9089 0.092 Uiso calc R 1 . . H
H13C 0.8343 0.7057 0.9330 0.092 Uiso calc R 1 . . H
C14 1.0951(12) 0.8409(10) 0.8024(6) 0.062(3) Uani d . 1 . . C
H14A 1.1117 0.8031 0.7589 0.094 Uiso calc R 1 . . H
H14B 1.0999 0.7899 0.8408 0.094 Uiso calc R 1 . . H
H14C 1.1597 0.8975 0.8088 0.094 Uiso calc R 1 . . H
C15 0.8328(14) 0.7888(12) 0.7701(7) 0.084(5) Uani d . 1 . . C
H15A 0.8741 0.7536 0.7306 0.126 Uiso calc R 1 . . H
H15B 0.7483 0.8161 0.7562 0.126 Uiso calc R 1 . . H
H15C 0.8224 0.7367 0.8076 0.126 Uiso calc R 1 . . H
C16 0.9476(17) 0.9837(12) 0.7214(5) 0.091(5) Uani d . 1 . . C
H16A 0.9801 0.9392 0.6834 0.137 Uiso calc R 1 . . H
H16B 1.0072 1.0434 0.7297 0.137 Uiso calc R 1 . . H
H16C 0.8628 1.0124 0.7091 0.137 Uiso calc R 1 . . H

loop_
_atom_site_aniso_label
_atom_site_aniso_U_11
_atom_site_aniso_U_22
_atom_site_aniso_U_33
_atom_site_aniso_U_12
_atom_site_aniso_U_13
_atom_site_aniso_U_23
Co1 0.0220(5) 0.0243(5) 0.0240(5) 0.0005(4) 0.0022(5) 0.0018(5)
I1 0.0554(4) 0.0533(4) 0.0548(4) -0.0162(3) -0.0015(4) 0.0018(4)
P1 0.0378(13) 0.0318(12) 0.0320(12) 0.0027(11) 0.0058(10) -0.0031(11)
P2 0.0345(13) 0.0343(13) 0.0460(13) 0.0013(12) -0.0026(12) 0.0126(11)
P3 0.0390(15) 0.0495(15) 0.0379(13) 0.0081(13) 0.0062(10) -0.0158(12)
O1 0.025(3) 0.029(3) 0.031(3) -0.005(3) -0.004(2) 0.011(3)
O2 0.042(4) 0.037(4) 0.060(4) -0.005(3) 0.000(3) 0.018(3)
C1 0.030(5) 0.039(5) 0.027(4) 0.014(4) 0.001(4) 0.002(4)
C6 0.020(4) 0.032(4) 0.042(5) -0.002(4) 0.000(4) 0.000(4)
C2 0.029(6) 0.069(7) 0.043(5) 0.008(5) -0.010(4) 0.017(5)
C3 0.049(11) 0.087(17) 0.031(12) 0.010(9) -0.006(9) 0.028(11)
C4 0.052(11) 0.11(2) 0.055(14) -0.015(11) -0.032(11) 0.017(13)
C5 0.028(5) 0.046(6) 0.070(7) -0.013(4) -0.007(5) 0.009(6)
C2' 0.029(6) 0.069(7) 0.043(5) 0.008(5) -0.010(4) 0.017(5)
C3' 0.049(11) 0.087(17) 0.031(12) 0.010(9) -0.006(9) 0.028(11)
C4' 0.052(11) 0.11(2) 0.055(14) -0.015(11) -0.032(11) 0.017(13)
C5' 0.028(5) 0.046(6) 0.070(7) -0.013(4) -0.007(5) 0.009(6)
C7 0.028(4) 0.021(4) 0.038(5) -0.003(3) 0.006(4) 0.005(4)
C8 0.056(7) 0.069(7) 0.038(5) -0.007(6) 0.001(5) -0.022(5)
C9 0.066(8) 0.036(6) 0.069(8) 0.005(5) 0.010(6) 0.001(5)
C10 0.067(8) 0.048(6) 0.050(6) 0.009(6) 0.016(5) -0.014(5)
C11 0.068(8) 0.047(6) 0.043(6) -0.005(5) 0.008(5) 0.015(5)
C12 0.053(7) 0.066(7) 0.070(7) 0.004(7) -0.022(6) 0.025(6)
C13 0.060(7) 0.035(5) 0.090(8) 0.007(5) 0.002(7) 0.002(5)
C14 0.053(7) 0.069(7) 0.065(7) 0.009(6) 0.014(6) -0.006(6)
C15 0.071(9) 0.097(11) 0.083(9) -0.005(8) -0.011(7) -0.063(8)
C16 0.146(15) 0.104(11) 0.023(5) 0.019(10) 0.027(7) -0.006(6)

loop_
_atom_type_symbol
_atom_type_description
_atom_type_scat_dispersion_real
_atom_type_scat_dispersion_imag
_atom_type_scat_source
C C 0.0033 0.0016 'International Tables Vol C Tables 4.2.6.8 and 6.1.1.4'
H H 0.0000 0.0000 'International Tables Vol C Tables 4.2.6.8 and 6.1.1.4'
O O 0.0106 0.0060 'International Tables Vol C Tables 4.2.6.8 and 6.1.1.4'
P P 0.1023 0.0942 'International Tables Vol C Tables 4.2.6.8 and 6.1.1.4'
Co Co 0.3494 0.9721 'International Tables Vol C Tables 4.2.6.8 and 6.1.1.4'
I I -0.4742 1.8119 'International Tables Vol C Tables 4.2.6.8 and 6.1.1.4'

loop_
_geom_angle_atom_site_label_1
_geom_angle_atom_site_label_2
_geom_angle_atom_site_label_3
_geom_angle
C7 Co1 O1 84.7(3)
C7 Co1 P2 91.4(3)
O1 Co1 P2 176.09(19)
C7 Co1 P3 91.3(3)
O1 Co1 P3 85.33(19)
P2 Co1 P3 94.92(10)
C7 Co1 P1 90.5(3)
O1 Co1 P1 85.20(18)
P2 Co1 P1 94.70(10)
P3 Co1 P1 170.16(11)
C7 Co1 I1 172.4(3)
O1 Co1 I1 87.70(17)
P2 Co1 I1 96.22(8)
P3 Co1 I1 87.25(8)
P1 Co1 I1 89.67(8)
C10 P1 C9 102.5(5)
C10 P1 C8 102.9(5)
C9 P1 C8 100.6(5)
C10 P1 Co1 117.5(4)
C9 P1 Co1 110.9(4)
C8 P1 Co1 119.9(4)
C12 P2 C11 102.3(5)
C12 P2 C13 101.8(6)
C11 P2 C13 96.5(5)
C12 P2 Co1 116.5(4)
C11 P2 Co1 117.7(4)
C13 P2 Co1 118.7(4)
C16 P3 C14 100.4(7)
C16 P3 C15 102.1(7)
C14 P3 C15 102.5(6)
C16 P3 Co1 112.5(4)
C14 P3 Co1 120.2(4)
C15 P3 Co1 116.5(4)
C1 O1 Co1 111.0(5)
O1 C1 C6 121.1(6)
O1 C1 C2 116.9(9)
C6 C1 C2 122.0(9)
O1 C1 C2' 115.3(10)
C6 C1 C2' 123.6(10)
C1 C6 C7 114.7(6)
C1 C6 C5' 122.5(10)
C7 C6 C5' 122.7(10)
C1 C6 C5 124.2(9)
C7 C6 C5 121.2(9)
C1 C2 C3 112.2(9)
C1 C2 H2A 109.2
C3 C2 H2A 109.2
C1 C2 H2B 109.2
C3 C2 H2B 109.2
H2A C2 H2B 107.9
C2 C3 C4 111.5(10)
C2 C3 H3A 109.3
C4 C3 H3A 109.3
C2 C3 H3B 109.3
C4 C3 H3B 109.3
H3A C3 H3B 108.0
C3 C4 C5 110.3(9)
C3 C4 H4A 109.6
C5 C4 H4A 109.6
C3 C4 H4B 109.6
C5 C4 H4B 109.6
H4A C4 H4B 108.1
C6 C5 C4 110.1(8)
C6 C5 H5A 109.6
C4 C5 H5A 109.6
C6 C5 H5B 109.6
C4 C5 H5B 109.6
H5A C5 H5B 108.2
C1 C2' C3' 110.3(9)
C1 C2' H2'A 109.6
C3' C2' H2'A 109.6
C1 C2' H2'B 109.6
C3' C2' H2'B 109.6
H2'A C2' H2'B 108.1
C4' C3' C2' 110.1(10)
C4' C3' H3'A 109.6
C2' C3' H3'A 109.6
C4' C3' H3'B 109.6
C2' C3' H3'B 109.6
H3'A C3' H3'B 108.2
C5' C4' C3' 111.0(10)
C5' C4' H4'A 109.4
C3' C4' H4'A 109.4
C5' C4' H4'B 109.4
C3' C4' H4'B 109.4
H4'A C4' H4'B 108.0
C4' C5' C6 111.7(9)
C4' C5' H5'A 109.3
C6 C5' H5'A 109.3
C4' C5' H5'B 109.3
C6 C5' H5'B 109.3
H5'A C5' H5'B 107.9
O2 C7 C6 124.4(8)
O2 C7 Co1 127.1(7)
C6 C7 Co1 108.5(5)
P1 C8 H8A 109.5
P1 C8 H8B 109.5
H8A C8 H8B 109.5
P1 C8 H8C 109.5
H8A C8 H8C 109.5
H8B C8 H8C 109.5
P1 C9 H9A 109.5
P1 C9 H9B 109.5
H9A C9 H9B 109.5
P1 C9 H9C 109.5
H9A C9 H9C 109.5
H9B C9 H9C 109.5
P1 C10 H10A 109.5
P1 C10 H10B 109.5
H10A C10 H10B 109.5
P1 C10 H10C 109.5
H10A C10 H10C 109.5
H10B C10 H10C 109.5
P2 C11 H11A 109.5
P2 C11 H11B 109.5
H11A C11 H11B 109.5
P2 C11 H11C 109.5
H11A C11 H11C 109.5
H11B C11 H11C 109.5
P2 C12 H12A 109.5
P2 C12 H12B 109.5
H12A C12 H12B 109.5
P2 C12 H12C 109.5
H12A C12 H12C 109.5
H12B C12 H12C 109.5
P2 C13 H13A 109.5
P2 C13 H13B 109.5
H13A C13 H13B 109.5
P2 C13 H13C 109.5
H13A C13 H13C 109.5
H13B C13 H13C 109.5
P3 C14 H14A 109.5
P3 C14 H14B 109.5
H14A C14 H14B 109.5
P3 C14 H14C 109.5
H14A C14 H14C 109.5
H14B C14 H14C 109.5
P3 C15 H15A 109.5
P3 C15 H15B 109.5
H15A C15 H15B 109.5
P3 C15 H15C 109.5
H15A C15 H15C 109.5
H15B C15 H15C 109.5
P3 C16 H16A 109.5
P3 C16 H16B 109.5
H16A C16 H16B 109.5
P3 C16 H16C 109.5
H16A C16 H16C 109.5
H16B C16 H16C 109.5

loop_
_geom_bond_atom_site_label_1
_geom_bond_atom_site_label_2
_geom_bond_distance
Co1 C7 1.951(8)
Co1 O1 1.954(5)
Co1 P2 2.226(3)
Co1 P3 2.256(3)
Co1 P1 2.264(3)
Co1 I1 2.7151(12)
P1 C10 1.810(11)
P1 C9 1.811(10)
P1 C8 1.816(10)
P2 C12 1.806(11)
P2 C11 1.827(10)
P2 C13 1.847(10)
P3 C16 1.799(12)
P3 C14 1.800(12)
P3 C15 1.807(12)
O1 C1 1.291(9)
O2 C7 1.200(10)
C1 C6 1.352(11)
C1 C2 1.505(9)
C1 C2' 1.513(10)
C6 C7 1.446(11)
C6 C5' 1.518(10)
C6 C5 1.520(9)
C2 C3 1.511(10)
C2 H2A 0.9700
C2 H2B 0.9700
C3 C4 1.519(10)
C3 H3A 0.9700
C3 H3B 0.9700
C4 C5 1.523(10)
C4 H4A 0.9700
C4 H4B 0.9700
C5 H5A 0.9700
C5 H5B 0.9700
C2' C3' 1.524(10)
C2' H2'A 0.9700
C2' H2'B 0.9700
C3' C4' 1.520(10)
C3' H3'A 0.9700
C3' H3'B 0.9700
C4' C5' 1.515(10)
C4' H4'A 0.9700
C4' H4'B 0.9700
C5' H5'A 0.9700
C5' H5'B 0.9700
C8 H8A 0.9600
C8 H8B 0.9600
C8 H8C 0.9600
C9 H9A 0.9600
C9 H9B 0.9600
C9 H9C 0.9600
C10 H10A 0.9600
C10 H10B 0.9600
C10 H10C 0.9600
C11 H11A 0.9600
C11 H11B 0.9600
C11 H11C 0.9600
C12 H12A 0.9600
C12 H12B 0.9600
C12 H12C 0.9600
C13 H13A 0.9600
C13 H13B 0.9600
C13 H13C 0.9600
C14 H14A 0.9600
C14 H14B 0.9600
C14 H14C 0.9600
C15 H15A 0.9600
C15 H15B 0.9600
C15 H15C 0.9600
C16 H16A 0.9600
C16 H16B 0.9600
C16 H16C 0.9600

loop_
_geom_torsion_atom_site_label_1
_geom_torsion_atom_site_label_2
_geom_torsion_atom_site_label_3
_geom_torsion_atom_site_label_4
_geom_torsion
C7 Co1 P1 C10 11.3(5)
O1 Co1 P1 C10 95.9(4)
P2 Co1 P1 C10 -80.1(4)
I1 Co1 P1 C10 -176.3(4)
C7 Co1 P1 C9 -106.1(5)
O1 Co1 P1 C9 -21.5(5)
P2 Co1 P1 C9 162.5(4)
I1 Co1 P1 C9 66.3(4)
C7 Co1 P1 C8 137.3(5)
O1 Co1 P1 C8 -138.0(5)
P2 Co1 P1 C8 45.9(4)
I1 Co1 P1 C8 -50.3(4)
C7 Co1 P2 C12 -176.6(6)
P3 Co1 P2 C12 91.9(5)
P1 Co1 P2 C12 -86.0(5)
I1 Co1 P2 C12 4.1(5)
C7 Co1 P2 C11 -54.6(5)
P3 Co1 P2 C11 -146.0(4)
P1 Co1 P2 C11 36.0(4)
I1 Co1 P2 C11 126.2(4)
C7 Co1 P2 C13 61.0(5)
P3 Co1 P2 C13 -30.4(5)
P1 Co1 P2 C13 151.7(5)
I1 Co1 P2 C13 -118.2(5)
C7 Co1 P3 C16 103.9(7)
O1 Co1 P3 C16 19.3(6)
P2 Co1 P3 C16 -164.6(6)
I1 Co1 P3 C16 -68.6(6)
C7 Co1 P3 C14 -138.2(5)
O1 Co1 P3 C14 137.2(5)
P2 Co1 P3 C14 -46.7(5)
I1 Co1 P3 C14 49.3(5)
C7 Co1 P3 C15 -13.5(6)
O1 Co1 P3 C15 -98.0(6)
P2 Co1 P3 C15 78.0(6)
I1 Co1 P3 C15 174.1(6)
C7 Co1 O1 C1 1.4(6)
P3 Co1 O1 C1 93.2(5)
P1 Co1 O1 C1 -89.6(5)
I1 Co1 O1 C1 -179.4(5)
Co1 O1 C1 C6 -2.4(10)
Co1 O1 C1 C2 -179.7(16)
Co1 O1 C1 C2' -179(2)
O1 C1 C6 C7 2.2(12)
C2 C1 C6 C7 179.4(17)
C2' C1 C6 C7 179(2)
O1 C1 C6 C5' 179(2)
C2 C1 C6 C5' -4(3)
C2' C1 C6 C5' -4(3)
O1 C1 C6 C5 -176.9(18)
C2 C1 C6 C5 0(3)
C2' C1 C6 C5 0(3)
O1 C1 C2 C3 -169.4(15)
C6 C1 C2 C3 13(3)
C2' C1 C2 C3 18E1(10)
C1 C2 C3 C4 -45(3)
C2 C3 C4 C5 64(2)
C1 C6 C5 C4 17(3)
C7 C6 C5 C4 -161.7(14)
C3 C4 C5 C6 -48(2)
O1 C1 C2' C3' 161.4(17)
C6 C1 C2' C3' -15(3)
C2 C1 C2' C3' -3E1(10)
C1 C2' C3' C4' 49(3)
C2' C3' C4' C5' -65(2)
C3' C4' C5' C6 44(3)
C1 C6 C5' C4' -10(4)
C7 C6 C5' C4' 166.4(17)
C1 C6 C7 O2 -180.0(9)
C5' C6 C7 O2 3(2)
C5 C6 C7 O2 -1(2)
C1 C6 C7 Co1 -0.8(9)
C5' C6 C7 Co1 -178(2)
C5 C6 C7 Co1 178.3(16)
O1 Co1 C7 O2 178.9(8)
P2 Co1 C7 O2 -1.3(8)
P3 Co1 C7 O2 93.7(8)
P1 Co1 C7 O2 -96.0(8)
O1 Co1 C7 C6 -0.3(6)
P2 Co1 C7 C6 179.6(6)
P3 Co1 C7 C6 -85.5(6)
P1 Co1 C7 C6 84.8(6)
